data_2207702
loop_
_publ_author_name
'Shu-Min Zhao'
'Tian-Xing Wu'
'Qing-Sen Yu'

_publ_section_title
;Di-\m-pyridine-2,5-dicarboxylato-1\k^2^<i>N</i>,<i>O</i>^2^:2\k<i>O</i>^5^;1\k<i>O</i>^5^:2\k^2^<i>N</i>,<i>O</i>^2^-bis[aqua(2,2'-bipyridine-\k^2^<i>N</i>,<i>N</i>')cadmium(II)]
 dihydrate
;
_journal_coeditor_code XU6069
_journal_issue 12
_journal_name_full 'Acta Crystallographica Section E'
_journal_page_first m2505
_journal_page_last m2506
_journal_paper_doi 10.1107/S1600536805034914
_journal_volume 61
_journal_year 2005
_chemical_formula_iupac '[Cd2 (C7 H3 N O4)2 (C10 H8 N2)2 (H2 O)2] , 2H2 O'
_chemical_formula_moiety 'C34 H26 Cd2 N6 O10 , 2H2 O'
_chemical_formula_sum 'C34 H30 Cd2 N6 O12'
_chemical_formula_weight 939.44
_chemical_name_systematic
;
Di-\m-pyridine-2,5-dicarboxylato-1\k^2^N,O^2^:2\kO^5^;1\kO^5^:2\k^2^N,O^2^-
bis[aqua(2,2'-bipyridine-\k^2^N,N')cadmium(II)] dihydrate
;
_space_group_IT_number 2
_symmetry_cell_setting triclinic
_symmetry_space_group_name_Hall '-P 1'
_symmetry_space_group_name_H-M 'P -1'
_atom_sites_solution_hydrogens geom
_atom_sites_solution_primary direct
_atom_sites_solution_secondary difmap
_audit_creation_method SHELXL97
_cell_angle_alpha 81.988(5)
_cell_angle_beta 74.517(4)
_cell_angle_gamma 89.581(7)
_cell_formula_units_Z 1
_cell_length_a 7.4046(9)
_cell_length_b 9.6272(11)
_cell_length_c 12.5769(17)
_cell_measurement_reflns_used 6217
_cell_measurement_temperature 295.0(10)
_cell_measurement_theta_max 27.4
_cell_measurement_theta_min 2.5
_cell_volume 855.16(18)
_computing_cell_refinement PROCESS-AUTO
_computing_data_collection 'PROCESS-AUTO (Rigaku, 1998)'
_computing_data_reduction 'CrystalStructure (Rigaku/MSC, 2002)'
_computing_molecular_graphics 'ORTEP-3 for Windows (Farrugia, 1997)'
_computing_publication_material 'WinGX (Farrugia, 1999)'
_computing_structure_refinement 'SHELXL97 (Sheldrick, 1997)'
_computing_structure_solution 'SIR92 (Altomare <i>et al.</i>,  1993)'
_diffrn_ambient_temperature 295.0(10)
_diffrn_detector_area_resol_mean 10.0
_diffrn_measured_fraction_theta_full 0.97
_diffrn_measured_fraction_theta_max 0.97
_diffrn_measurement_device_type 'Rigaku R-AXIS RAPID'
_diffrn_measurement_method \w
_diffrn_radiation_monochromator graphite
_diffrn_radiation_source 'fine-focus sealed tube'
_diffrn_radiation_type MoK\a
_diffrn_radiation_wavelength 0.71073
_diffrn_reflns_av_R_equivalents 0.051
_diffrn_reflns_av_sigmaI/netI 0.041
_diffrn_reflns_limit_h_max 9
_diffrn_reflns_limit_h_min -9
_diffrn_reflns_limit_k_max 12
_diffrn_reflns_limit_k_min -12
_diffrn_reflns_limit_l_max 15
_diffrn_reflns_limit_l_min -16
_diffrn_reflns_number 7511
_diffrn_reflns_theta_full 27.5
_diffrn_reflns_theta_max 27.5
_diffrn_reflns_theta_min 1.7
_diffrn_standards_decay_% 0
_diffrn_standards_interval_count 0
_diffrn_standards_interval_time 0
_diffrn_standards_number 0
_exptl_absorpt_coefficient_mu 1.321
_exptl_absorpt_correction_T_max 0.890
_exptl_absorpt_correction_T_min 0.820
_exptl_absorpt_correction_type multi-scan
_exptl_absorpt_process_details '(ABSCOR; Higashi, 1995)'
_exptl_crystal_colour colourless
_exptl_crystal_density_diffrn 1.824
_exptl_crystal_density_method 'not measured'
_exptl_crystal_description block
_exptl_crystal_F_000 468.00
_exptl_crystal_size_max 0.24
_exptl_crystal_size_mid 0.12
_exptl_crystal_size_min 0.09
_refine_diff_density_max 1.97
_refine_diff_density_min -0.83
_refine_ls_extinction_method none
_refine_ls_goodness_of_fit_ref 1.210
_refine_ls_hydrogen_treatment constr
_refine_ls_matrix_type full
_refine_ls_number_parameters 244
_refine_ls_number_reflns 3816
_refine_ls_number_restraints 0
_refine_ls_restrained_S_all 1.210
_refine_ls_R_factor_all 0.047
_refine_ls_R_factor_gt 0.044
_refine_ls_shift/su_max 0.000
_refine_ls_shift/su_mean 0.000
_refine_ls_structure_factor_coef Fsqd
_refine_ls_weighting_details 'calc w = 1/[\s^2^(Fo^2^)+(0.0374P)^2^+3.5499P] where P = (Fo^2^+2Fc^2^)/3'
_refine_ls_weighting_scheme calc
_refine_ls_wR_factor_gt 0.125
_refine_ls_wR_factor_ref 0.128
_reflns_number_gt 3605
_reflns_number_total 3816
_reflns_threshold_expression I>2\s(I)
_cod_data_source_file xu6069.cif
_cod_data_source_block I
_cod_database_code 2207702

loop_
_symmetry_equiv_pos_as_xyz
'x, y, z'
'-x, -y, -z'

loop_
_atom_site_label
_atom_site_fract_x
_atom_site_fract_y
_atom_site_fract_z
_atom_site_U_iso_or_equiv
_atom_site_adp_type
_atom_site_calc_flag
_atom_site_refinement_flags
_atom_site_occupancy
_atom_site_type_symbol
Cd1 0.65390(5) 0.76401(4) 0.76270(3) 0.02899(13) Uani d . 1 Cd
O1 0.9522(5) 0.6986(5) 0.7471(4) 0.0514(11) Uani d . 1 O
O2 1.1405(5) 0.5419(4) 0.7982(4) 0.0485(11) Uani d . 1 O
O3 0.3276(6) 0.1365(4) 1.0853(3) 0.0436(9) Uani d . 1 O
O4 0.2394(6) 0.1898(5) 0.9288(4) 0.0525(11) Uani d . 1 O
O5 0.3480(6) 0.7723(5) 0.7767(4) 0.0483(10) Uani d . 1 O
H51 0.2805 0.7046 0.7605 0.058 Uiso d R 1 H
H52 0.2635 0.8276 0.8175 0.058 Uiso d R 1 H
O6 0.0911(6) 0.9614(5) 0.8631(4) 0.0533(11) Uani d . 1 O
H61 -0.0262 0.9423 0.8714 0.064 Uiso d R 1 H
H62 0.1018 0.9926 0.9220 0.064 Uiso d R 1 H
N1 0.7166(6) 0.9866(5) 0.6585(4) 0.0352(9) Uani d . 1 N
N2 0.6948(7) 0.7484(5) 0.5716(4) 0.0363(10) Uani d . 1 N
N3 0.6488(6) 0.5209(4) 0.8369(3) 0.0275(8) Uani d . 1 N
C1 0.7352(9) 1.1007(6) 0.7049(5) 0.0434(13) Uani d . 1 C
H1 0.7148 1.0916 0.7818 0.052 Uiso calc R 1 H
C2 0.7835(10) 1.2312(7) 0.6430(6) 0.0502(15) Uani d . 1 C
H2 0.7970 1.3086 0.6773 0.060 Uiso calc R 1 H
C3 0.8109(10) 1.2446(6) 0.5303(6) 0.0509(15) Uani d . 1 C
H3 0.8430 1.3318 0.4869 0.061 Uiso calc R 1 H
C4 0.7910(8) 1.1284(6) 0.4808(5) 0.0424(13) Uani d . 1 C
H4 0.8101 1.1363 0.4040 0.051 Uiso calc R 1 H
C5 0.7419(7) 0.9995(5) 0.5476(4) 0.0308(10) Uani d . 1 C
C6 0.7223(7) 0.8683(6) 0.5007(4) 0.0323(10) Uani d . 1 C
C7 0.7365(9) 0.8682(7) 0.3878(5) 0.0472(14) Uani d . 1 C
H7 0.7535 0.9524 0.3395 0.057 Uiso calc R 1 H
C8 0.7254(10) 0.7439(8) 0.3483(5) 0.0536(16) Uani d . 1 C
H8 0.7351 0.7432 0.2731 0.064 Uiso calc R 1 H
C9 0.6999(10) 0.6205(7) 0.4205(5) 0.0510(15) Uani d . 1 C
H9 0.6925 0.5348 0.3954 0.061 Uiso calc R 1 H
C10 0.6854(10) 0.6268(6) 0.5316(5) 0.0471(14) Uani d . 1 C
H10 0.6684 0.5435 0.5809 0.056 Uiso calc R 1 H
C11 0.9841(7) 0.5816(5) 0.7935(4) 0.0313(10) Uani d . 1 C
C12 0.8177(7) 0.4806(5) 0.8483(4) 0.0291(10) Uani d . 1 C
C13 0.8446(7) 0.3526(6) 0.9065(5) 0.0354(11) Uani d . 1 C
H13 0.9630 0.3285 0.9138 0.043 Uiso calc R 1 H
C14 0.6906(7) 0.2606(6) 0.9540(4) 0.0354(11) Uani d . 1 C
H14 0.7042 0.1747 0.9948 0.043 Uiso calc R 1 H
C15 0.5169(7) 0.2990(5) 0.9397(4) 0.0272(9) Uani d . 1 C
C16 0.5019(7) 0.4297(5) 0.8802(4) 0.0289(9) Uani d . 1 C
H16 0.3857 0.4551 0.8700 0.035 Uiso calc R 1 H
C17 0.3472(7) 0.2015(5) 0.9886(4) 0.0321(10) Uani d . 1 C

loop_
_atom_site_aniso_label
_atom_site_aniso_U_11
_atom_site_aniso_U_22
_atom_site_aniso_U_33
_atom_site_aniso_U_12
_atom_site_aniso_U_13
_atom_site_aniso_U_23
Cd1 0.0295(2) 0.02919(19) 0.02681(19) -0.00479(13) -0.00914(14) 0.00426(13)
O1 0.0279(19) 0.055(3) 0.063(3) -0.0123(17) -0.0125(18) 0.022(2)
O2 0.0270(18) 0.041(2) 0.077(3) -0.0024(16) -0.0177(19) 0.001(2)
O3 0.055(2) 0.042(2) 0.0308(19) -0.0199(18) -0.0089(17) 0.0037(16)
O4 0.051(2) 0.055(3) 0.054(3) -0.023(2) -0.027(2) 0.007(2)
O5 0.034(2) 0.052(3) 0.058(3) -0.0120(18) -0.0139(19) -0.004(2)
O6 0.045(2) 0.047(2) 0.062(3) -0.0064(19) -0.002(2) -0.013(2)
N1 0.043(2) 0.031(2) 0.029(2) -0.0033(18) -0.0093(18) 0.0041(17)
N2 0.045(2) 0.032(2) 0.031(2) -0.0022(18) -0.0128(19) 0.0006(17)
N3 0.0280(19) 0.0242(18) 0.029(2) -0.0001(15) -0.0086(16) 0.0015(15)
C1 0.061(4) 0.033(3) 0.037(3) -0.001(2) -0.014(3) -0.005(2)
C2 0.063(4) 0.033(3) 0.052(4) -0.008(3) -0.014(3) -0.003(3)
C3 0.059(4) 0.030(3) 0.058(4) -0.003(3) -0.012(3) 0.007(3)
C4 0.048(3) 0.037(3) 0.034(3) 0.000(2) -0.006(2) 0.009(2)
C5 0.027(2) 0.032(2) 0.030(2) 0.0007(18) -0.0070(19) 0.0040(19)
C6 0.032(2) 0.037(3) 0.025(2) 0.000(2) -0.0055(19) 0.0023(19)
C7 0.056(4) 0.055(4) 0.030(3) -0.002(3) -0.013(3) 0.000(2)
C8 0.060(4) 0.070(4) 0.031(3) -0.004(3) -0.013(3) -0.008(3)
C9 0.064(4) 0.047(3) 0.045(3) 0.004(3) -0.017(3) -0.014(3)
C10 0.067(4) 0.035(3) 0.040(3) -0.001(3) -0.016(3) -0.005(2)
C11 0.028(2) 0.034(3) 0.031(2) -0.0047(19) -0.0072(19) -0.002(2)
C12 0.025(2) 0.034(2) 0.029(2) -0.0017(18) -0.0077(18) -0.0040(19)
C13 0.029(2) 0.035(3) 0.042(3) 0.001(2) -0.012(2) 0.000(2)
C14 0.035(3) 0.036(3) 0.034(3) -0.002(2) -0.011(2) 0.003(2)
C15 0.030(2) 0.027(2) 0.023(2) -0.0026(18) -0.0081(18) 0.0003(17)
C16 0.026(2) 0.029(2) 0.030(2) -0.0015(18) -0.0079(18) 0.0008(18)
C17 0.034(2) 0.032(2) 0.030(2) -0.006(2) -0.008(2) -0.0029(19)

loop_
_atom_type_symbol
_atom_type_description
_atom_type_scat_dispersion_real
_atom_type_scat_dispersion_imag
_atom_type_scat_source
C C 0.0033 0.0000 'International Tables Vol C Tables 4.2.6.8 and 6.1.1.4'
H H 0.0000 0.0000 'International Tables Vol C Tables 4.2.6.8 and 6.1.1.4'
O O 0.0106 0.0000 'International Tables Vol C Tables 4.2.6.8 and 6.1.1.4'
N N 0.0061 0.0000 'International Tables Vol C Tables 4.2.6.8 and 6.1.1.4'
Cd Cd -0.8075 0.0000 'International Tables Vol C Tables 4.2.6.8 and 6.1.1.4'

loop_
_geom_angle_atom_site_label_1
_geom_angle_atom_site_label_2
_geom_angle_atom_site_label_3
_geom_angle_site_symmetry_1
_geom_angle_site_symmetry_3
_geom_angle
O5 Cd1 O1 . . 165.74(17)
O5 Cd1 O3 . 2_667 101.53(17)
O1 Cd1 O3 . 2_667 87.07(18)
O5 Cd1 N1 . . 93.26(16)
O1 Cd1 N1 . . 98.47(16)
O3 Cd1 N1 2_667 . 87.85(15)
O5 Cd1 N2 . . 86.53(17)
O1 Cd1 N2 . . 89.84(17)
O3 Cd1 N2 2_667 . 157.02(15)
N1 Cd1 N2 . . 70.09(16)
O5 Cd1 N3 . . 95.50(15)
O1 Cd1 N3 . . 71.61(15)
O3 Cd1 N3 2_667 . 99.98(15)
N1 Cd1 N3 . . 166.83(15)
N2 Cd1 N3 . . 100.62(15)
C11 O1 Cd1 . . 120.0(3)
C17 O3 Cd1 . 2_667 125.4(3)
Cd1 O5 H51 . . 124.5
Cd1 O5 H52 . . 126.8
H51 O5 H52 . . 106.5
H61 O6 H62 . . 108.3
C1 N1 C5 . . 119.1(5)
C1 N1 Cd1 . . 122.1(4)
C5 N1 Cd1 . . 118.8(3)
C6 N2 C10 . . 118.7(5)
C6 N2 Cd1 . . 117.5(4)
C10 N2 Cd1 . . 123.7(4)
C12 N3 C16 . . 118.1(4)
C12 N3 Cd1 . . 111.7(3)
C16 N3 Cd1 . . 129.6(3)
N1 C1 C2 . . 122.4(6)
N1 C1 H1 . . 118.8
C2 C1 H1 . . 118.8
C3 C2 C1 . . 118.6(6)
C3 C2 H2 . . 120.7
C1 C2 H2 . . 120.7
C2 C3 C4 . . 119.9(6)
C2 C3 H3 . . 120.1
C4 C3 H3 . . 120.1
C3 C4 C5 . . 118.9(6)
C3 C4 H4 . . 120.6
C5 C4 H4 . . 120.6
N1 C5 C4 . . 121.0(5)
N1 C5 C6 . . 116.6(4)
C4 C5 C6 . . 122.4(5)
N2 C6 C7 . . 120.8(5)
N2 C6 C5 . . 116.9(4)
C7 C6 C5 . . 122.3(5)
C8 C7 C6 . . 119.9(6)
C8 C7 H7 . . 120.1
C6 C7 H7 . . 120.1
C7 C8 C9 . . 119.5(6)
C7 C8 H8 . . 120.3
C9 C8 H8 . . 120.3
C8 C9 C10 . . 118.2(6)
C8 C9 H9 . . 120.9
C10 C9 H9 . . 120.9
N2 C10 C9 . . 122.9(6)
N2 C10 H10 . . 118.6
C9 C10 H10 . . 118.6
O2 C11 O1 . . 124.7(5)
O2 C11 C12 . . 117.7(5)
O1 C11 C12 . . 117.7(4)
N3 C12 C13 . . 122.8(5)
N3 C12 C11 . . 117.4(4)
C13 C12 C11 . . 119.7(4)
C12 C13 C14 . . 118.7(5)
C12 C13 H13 . . 120.7
C14 C13 H13 . . 120.7
C15 C14 C13 . . 119.0(5)
C15 C14 H14 . . 120.5
C13 C14 H14 . . 120.5
C14 C15 C16 . . 118.6(4)
C14 C15 C17 . . 120.6(4)
C16 C15 C17 . . 120.7(4)
N3 C16 C15 . . 122.7(4)
N3 C16 H16 . . 118.6
C15 C16 H16 . . 118.6
O4 C17 O3 . . 125.3(5)
O4 C17 C15 . . 117.2(5)
O3 C17 C15 . . 117.5(5)

loop_
_geom_bond_atom_site_label_1
_geom_bond_atom_site_label_2
_geom_bond_site_symmetry_2
_geom_bond_distance
_geom_bond_publ_flag
Cd1 O1 . 2.258(4) y
Cd1 O3 2_667 2.289(4) y
Cd1 O5 . 2.227(4) y
Cd1 N1 . 2.331(4) y
Cd1 N2 . 2.367(5) y
Cd1 N3 . 2.392(4) y
O1 C11 . 1.245(7) ?
O2 C11 . 1.231(6) ?
O3 C17 . 1.260(6) ?
O3 Cd1 2_667 2.289(4) ?
O4 C17 . 1.250(7) ?
O5 H51 . 0.9013 ?
O5 H52 . 0.9155 ?
O6 H61 . 0.8648 ?
O6 H62 . 0.8594 ?
N1 C1 . 1.338(7) ?
N1 C5 . 1.344(7) ?
N2 C6 . 1.338(7) ?
N2 C10 . 1.346(7) ?
N3 C12 . 1.345(6) ?
N3 C16 . 1.348(6) ?
C1 C2 . 1.378(8) ?
C1 H1 . 0.9300 ?
C2 C3 . 1.365(10) ?
C2 H2 . 0.9300 ?
C3 C4 . 1.380(9) ?
C3 H3 . 0.9300 ?
C4 C5 . 1.390(7) ?
C4 H4 . 0.9300 ?
C5 C6 . 1.490(7) ?
C6 C7 . 1.396(8) ?
C7 C8 . 1.369(10) ?
C7 H7 . 0.9300 ?
C8 C9 . 1.373(10) ?
C8 H8 . 0.9300 ?
C9 C10 . 1.383(9) ?
C9 H9 . 0.9300 ?
C10 H10 . 0.9300 ?
C11 C12 . 1.522(7) ?
C12 C13 . 1.384(7) ?
C13 C14 . 1.395(7) ?
C13 H13 . 0.9300 ?
C14 C15 . 1.386(7) ?
C14 H14 . 0.9300 ?
C15 C16 . 1.390(7) ?
C15 C17 . 1.511(7) ?
C16 H16 . 0.9300 ?

loop_
_geom_hbond_atom_site_label_D
_geom_hbond_atom_site_label_H
_geom_hbond_atom_site_label_A
_geom_hbond_site_symmetry_A
_geom_hbond_distance_DH
_geom_hbond_distance_HA
_geom_hbond_distance_DA
_geom_hbond_angle_DHA
_geom_hbond_publ_flag
O5 H51 O1 1_455 0.90 2.48 3.149(6) 131 y
O5 H51 O2 1_455 0.90 1.82 2.649(6) 152 y
O5 H52 O6 . 0.92 1.85 2.741(7) 165 y
O6 H61 O3 2_567 0.86 2.26 3.118(6) 171 y
O6 H62 O4 1_565 0.86 2.18 2.784(7) 127 y
